data_7040356
loop_
_publ_author_name
'Jim\'enez-Pulido, Sonia B'
'Ill\'an-Cabeza, Nuria A'
'Hueso-Ure\~na, Francisco'
'Maldonado, Carmen R.'
'S\'anchez-S\'anchez, Purificaci\'on'
'Fern\'andez-Liencres, M Paz'
'Fern\'andez-G\'omez, Manuel'
'Moreno-Carretero, Miguel N'

_publ_section_title
;
 A combined experimental and DFT investigation on the structure and
 CO-releasing properties of mono and binuclear fac-Re(I)(CO)3 complexes
 with 5-pyridin-2-ylmethylene-amino uracils.
;
_journal_issue 38
_journal_name_full 'Dalton transactions (Cambridge, England : 2003)'
_journal_page_first 15142
_journal_page_last 15154
_journal_paper_doi 10.1039/c6dt02208a
_journal_volume 45
_journal_year 2016
_chemical_formula_moiety 'C21 H19 N7 O5 Re 1+, F6 P 1-, C H4 O'
_chemical_formula_sum 'C22 H23 F6 N7 O6 P Re'
_chemical_formula_weight 812.64
_chemical_name_systematic
;
 ?
;
_space_group_crystal_system triclinic
_space_group_IT_number 2
_space_group_name_Hall '-P 1'
_space_group_name_H-M_alt 'P -1'
_symmetry_space_group_name_Hall '-P 1'
_symmetry_space_group_name_H-M 'P -1'
_atom_sites_solution_hydrogens difmap
_audit_creation_method SHELXL-2013
_audit_update_record
;
2016-03-04 deposited with the CCDC.
2016-08-16 downloaded from the CCDC.
;
_cell_angle_alpha 73.28(3)
_cell_angle_beta 74.05(3)
_cell_angle_gamma 76.64(3)
_cell_formula_units_Z 2
_cell_length_a 8.1340(16)
_cell_length_b 13.116(3)
_cell_length_c 14.260(3)
_cell_measurement_reflns_used 175
_cell_measurement_temperature 120(2)
_cell_measurement_theta_max 20
_cell_measurement_theta_min 4
_cell_volume 1381.7(6)
_computing_cell_refinement 'Dirax/lsq (Duisenberg & Schreurs, 1989-2000)'
_computing_data_collection 'Collect (Bruker AXS BV, 1997-2004)'
_computing_data_reduction 'EvalCCD (Duisenberg & Schreurs 1990-2000)'
_computing_molecular_graphics 'Ortep-3 for Windows (Farrugia, 1997)'
_computing_publication_material 'WinGX publication routines (Farrugia, 1999)'
_computing_structure_refinement 'SHELXL-2013 (Sheldrick, 2013)'
_computing_structure_solution 'SHELXS-97 (Sheldrick, 1997)'
_diffrn_ambient_temperature 120(2)
_diffrn_detector 'CCD plate'
_diffrn_detector_area_resol_mean 9
_diffrn_measured_fraction_theta_full 0.998
_diffrn_measured_fraction_theta_max 0.999
_diffrn_measurement_device '95mm CCD camera on \k-goniostat'
_diffrn_measurement_device_type KappaCCD
_diffrn_measurement_method 'CCD rotation images, thick slices'
_diffrn_orient_matrix_type X=UH
_diffrn_orient_matrix_UB_11 0.01
_diffrn_orient_matrix_UB_12 0
_diffrn_orient_matrix_UB_13 0
_diffrn_orient_matrix_UB_21 0
_diffrn_orient_matrix_UB_22 0.01
_diffrn_orient_matrix_UB_23 0
_diffrn_orient_matrix_UB_31 0
_diffrn_orient_matrix_UB_32 0
_diffrn_orient_matrix_UB_33 0.01
_diffrn_radiation_monochromator graphite
_diffrn_radiation_probe x-ray
_diffrn_radiation_type MoK\a
_diffrn_radiation_wavelength 0.71073
_diffrn_reflns_av_R_equivalents 0.0640
_diffrn_reflns_av_unetI/netI 0.0535
_diffrn_reflns_Laue_measured_fraction_full 0.998
_diffrn_reflns_Laue_measured_fraction_max 0.999
_diffrn_reflns_limit_h_max 10
_diffrn_reflns_limit_h_min -10
_diffrn_reflns_limit_k_max 17
_diffrn_reflns_limit_k_min -17
_diffrn_reflns_limit_l_max 18
_diffrn_reflns_limit_l_min -18
_diffrn_reflns_number 37695
_diffrn_reflns_point_group_measured_fraction_full 0.998
_diffrn_reflns_point_group_measured_fraction_max 0.999
_diffrn_reflns_theta_full 25.242
_diffrn_reflns_theta_max 27.500
_diffrn_reflns_theta_min 2.641
_diffrn_source 'Enraf Nonius FR590'
_exptl_absorpt_coefficient_mu 4.548
_exptl_absorpt_correction_T_max 0.611
_exptl_absorpt_correction_T_min 0.284
_exptl_absorpt_correction_type multi-scan
_exptl_absorpt_process_details 'SADABS 2.10 (Sheldrick, 2003)'
_exptl_crystal_colour red
_exptl_crystal_density_diffrn 1.953
_exptl_crystal_description prism
_exptl_crystal_F_000 792
_exptl_crystal_size_max 0.370
_exptl_crystal_size_mid 0.210
_exptl_crystal_size_min 0.120
_refine_diff_density_max 3.888
_refine_diff_density_min -2.396
_refine_diff_density_rms 0.307
_refine_ls_extinction_method none
_refine_ls_goodness_of_fit_ref 1.103
_refine_ls_hydrogen_treatment constr
_refine_ls_matrix_type full
_refine_ls_number_parameters 376
_refine_ls_number_reflns 6347
_refine_ls_number_restraints 3
_refine_ls_restrained_S_all 1.103
_refine_ls_R_factor_all 0.0715
_refine_ls_R_factor_gt 0.0477
_refine_ls_shift/su_max 0.005
_refine_ls_shift/su_mean 0.000
_refine_ls_structure_factor_coef Fsqd
_refine_ls_weighting_details 'w=1/[\s^2^(Fo^2^)+(0.1000P)^2^+0.2500P] where P=(Fo^2^+2Fc^2^)/3'
_refine_ls_weighting_scheme calc
_refine_ls_wR_factor_gt 0.1282
_refine_ls_wR_factor_ref 0.1537
_reflns_Friedel_coverage 0.000
_reflns_number_gt 5028
_reflns_number_total 6347
_reflns_threshold_expression 'I > 2\s(I)'
_cod_data_source_file c6dt02208a2.cif
_cod_data_source_block hexafp
_cod_depositor_comments
;Adding full bibliography for 7040353--7040357.cif.

 Adding full bibliography for 7040353--7040357.cif.
;
_cod_database_code 7040356
_shelx_space_group_comment
;
The symmetry employed for this shelxl refinement is uniquely defined
by the following loop, which should always be used as a source of
symmetry information in preference to the above space-group names.
They are only intended as comments.
;
_shelxl_version_number 2013-4

loop_
_space_group_symop_operation_xyz
'x, y, z'
'-x, -y, -z'

loop_
_atom_site_label
_atom_site_type_symbol
_atom_site_fract_x
_atom_site_fract_y
_atom_site_fract_z
_atom_site_U_iso_or_equiv
_atom_site_adp_type
_atom_site_occupancy
_atom_site_site_symmetry_order
_atom_site_calc_flag
_atom_site_refinement_flags_posn
_atom_site_refinement_flags_adp
_atom_site_refinement_flags_occupancy
_atom_site_disorder_assembly
_atom_site_disorder_group
Re Re 0.17858(3) 0.26389(2) 0.33932(2) 0.02583(13) Uani 1 1 d . . . . .
C7X C -0.0312(10) 0.3348(6) 0.2921(7) 0.0335(17) Uani 1 1 d . . . . .
O7X O -0.1622(8) 0.3690(5) 0.2712(6) 0.060(2) Uani 1 1 d . . . . .
C8X C 0.0295(11) 0.2270(7) 0.4711(7) 0.0355(18) Uani 1 1 d . . . . .
O8X O -0.0631(9) 0.2060(6) 0.5460(5) 0.0560(19) Uani 1 1 d . . . . .
C9X C 0.1391(9) 0.1307(6) 0.3251(5) 0.0286(16) Uani 1 1 d . . . . .
O9X O 0.1121(7) 0.0488(4) 0.3230(4) 0.0339(12) Uani 1 1 d . . . . .
N1 N 0.5711(8) 0.1423(5) -0.1428(4) 0.026 Uani 1 1 d . . . . .
C1 C 0.7279(10) 0.1586(6) -0.2218(6) 0.0313(17) Uani 1 1 d . . . . .
H1A H 0.7387 0.2342 -0.2438 0.047 Uiso 1 1 d R U . . .
H1B H 0.7241 0.1341 -0.2789 0.047 Uiso 1 1 d R U . . .
H1C H 0.8288 0.1181 -0.1967 0.047 Uiso 1 1 d R U . . .
C2 C 0.4724(9) 0.0727(6) -0.1503(5) 0.027 Uani 1 1 d . . . . .
O2 O 0.5111(7) 0.0288(4) -0.2197(4) 0.0332(12) Uani 1 1 d . . . . .
N3 N 0.3284(8) 0.0552(5) -0.0738(5) 0.027 Uani 1 1 d . . . . .
C3 C 0.2229(11) -0.0167(7) -0.0829(7) 0.0375(19) Uani 1 1 d . . . . .
H3A H 0.1510 -0.0438 -0.0183 0.056 Uiso 1 1 d R U . . .
H3B H 0.2971 -0.0765 -0.1075 0.056 Uiso 1 1 d R U . . .
H3C H 0.1502 0.0224 -0.1291 0.056 Uiso 1 1 d R U . . .
C4 C 0.2715(10) 0.1069(6) 0.0053(6) 0.0286(16) Uani 1 1 d . . . . .
O4 O 0.1375(7) 0.0868(5) 0.0689(4) 0.0420(14) Uani 1 1 d . . . . .
C5 C 0.3821(11) 0.1786(7) 0.0077(6) 0.0342(19) Uani 1 1 d . . . . .
C6 C 0.5239(11) 0.1944(7) -0.0651(6) 0.0376(16) Uani 1 1 d . . . . .
N6 N 0.6288(9) 0.2616(6) -0.0697(5) 0.0427(18) Uani 1 1 d . . . . .
H61 H 0.6056 0.2973 -0.0243 0.051 Uiso 1 1 d R U . . .
H62 H 0.7188 0.2695 -0.1181 0.051 Uiso 1 1 d R U . . .
C51 C 0.3317(9) 0.2229(6) 0.0928(5) 0.0261(15) Uani 1 1 d . . . . .
H51 H 0.2328 0.2056 0.1412 0.031 Uiso 1 1 d R U . . .
N51 N 0.4183(8) 0.2868(5) 0.1066(5) 0.0293(14) Uani 1 1 d . . . . .
N52 N 0.3580(8) 0.3216(5) 0.1950(5) 0.0252(13) Uani 1 1 d . . . . .
C52 C 0.4307(10) 0.4008(6) 0.1942(6) 0.0306(16) Uani 1 1 d . . . . .
H52 H 0.5126 0.4278 0.1379 0.037 Uiso 1 1 d R U . . .
N1F N 0.2571(8) 0.4037(5) 0.3572(4) 0.0239(12) Uani 1 1 d . . . . .
C2F C 0.3842(10) 0.4464(6) 0.2803(5) 0.0259(15) Uani 1 1 d . . . . .
C3F C 0.4644(10) 0.5263(6) 0.2859(6) 0.0312(16) Uani 1 1 d . . . . .
H3F H 0.5524 0.5525 0.2333 0.037 Uiso 1 1 d R U . . .
C4F C 0.4126(10) 0.5658(7) 0.3711(6) 0.0343(18) Uani 1 1 d . . . . .
H4F H 0.4630 0.6205 0.3759 0.041 Uiso 1 1 d R U . . .
C5F C 0.2854(10) 0.5245(6) 0.4481(6) 0.0311(16) Uani 1 1 d . . . . .
H5F H 0.2484 0.5499 0.5063 0.037 Uiso 1 1 d R U . . .
C6F C 0.2113(9) 0.4433(6) 0.4380(6) 0.0287(16) Uani 1 1 d . . . . .
H6F H 0.1249 0.4155 0.4909 0.034 Uiso 1 1 d R U . . .
N1P N 0.4181(8) 0.1830(5) 0.3913(4) 0.0238(12) Uani 1 1 d . . . . .
C2P C 0.5514(10) 0.1301(6) 0.3339(6) 0.0282(15) Uani 1 1 d . . . . .
H2P H 0.5415 0.1292 0.2707 0.034 Uiso 1 1 d R U . . .
C3P C 0.7011(10) 0.0778(7) 0.3652(6) 0.0351(18) Uani 1 1 d . . . . .
H3P H 0.7925 0.0452 0.3222 0.042 Uiso 1 1 d R U . . .
C4P C 0.7152(10) 0.0731(6) 0.4598(6) 0.0352(18) Uani 1 1 d . . . . .
H4P H 0.8148 0.0361 0.4823 0.042 Uiso 1 1 d R U . . .
C5P C 0.5767(11) 0.1253(7) 0.5229(7) 0.0372(19) Uani 1 1 d . . . . .
H5P H 0.5821 0.1240 0.5875 0.045 Uiso 1 1 d R U . . .
C6P C 0.4342(10) 0.1781(6) 0.4851(6) 0.0314(17) Uani 1 1 d . . . . .
H6P H 0.3422 0.2128 0.5262 0.038 Uiso 1 1 d R U . . .
P P 0.1102(3) 0.32842(17) 0.75315(16) 0.0325(5) Uani 1 1 d . . . . .
F1 F 0.1703(8) 0.4301(4) 0.6702(4) 0.0525(14) Uani 1 1 d . . . . .
F2 F 0.0478(8) 0.2269(5) 0.8376(5) 0.0642(18) Uani 1 1 d . . . . .
F3 F 0.2925(10) 0.2614(6) 0.7176(7) 0.111(3) Uani 1 1 d . . . . .
F4 F 0.0416(12) 0.2991(8) 0.6729(5) 0.118(4) Uani 1 1 d . . . . .
F5 F -0.0719(10) 0.3930(7) 0.7858(6) 0.122(4) Uani 1 1 d . . . . .
F6 F 0.1896(12) 0.3535(7) 0.8307(5) 0.107(3) Uani 1 1 d . . . . .
O1M O 0.770(2) 0.4162(11) 0.0007(12) 0.071(4) Uiso 0.5 1 d D . P A 1
H1M H 0.8134 0.4099 -0.0584 0.085 Uiso 0.5 1 d R U P A 1
C1M C 0.852(3) 0.3169(14) 0.0581(14) 0.046(4) Uiso 0.5 1 d D . P A 1
H11M H 0.9222 0.3336 0.0943 0.055 Uiso 0.5 1 d R U P A 1
H12M H 0.9239 0.2727 0.0141 0.055 Uiso 0.5 1 d R U P A 1
H13M H 0.7639 0.2787 0.1048 0.055 Uiso 0.5 1 d R U P A 1
O2M O 0.852(4) 0.253(2) 0.106(2) 0.074(8) Uiso 0.27 1 d D . P B 2
H2M H 0.9201 0.1974 0.0942 0.089 Uiso 0.27 1 d R U P B 2
C2M C 0.899(7) 0.357(3) 0.052(4) 0.081(15) Uiso 0.27 1 d D . P B 2
H21M H 0.8045 0.4117 0.0711 0.097 Uiso 0.27 1 d R U P B 2
H22M H 0.9196 0.3637 -0.0191 0.097 Uiso 0.27 1 d R U P B 2
H23M H 1.0013 0.3659 0.0678 0.097 Uiso 0.27 1 d R U P B 2
O3M O 1.015(4) 0.424(3) 0.013(3) 0.081(10) Uiso 0.23 1 d D . P C 3
H3M H 1.0659 0.4039 -0.0400 0.097 Uiso 0.23 1 d R U P C 3
C3M C 0.864(5) 0.500(3) -0.007(3) 0.056(11) Uiso 0.23 1 d D . P C 3
H31M H 0.7871 0.5103 0.0555 0.067 Uiso 0.23 1 d R U P C 3
H32M H 0.8062 0.4728 -0.0424 0.067 Uiso 0.23 1 d R U P C 3
H33M H 0.8962 0.5682 -0.0469 0.067 Uiso 0.23 1 d R U P C 3

loop_
_atom_site_aniso_label
_atom_site_aniso_U_11
_atom_site_aniso_U_22
_atom_site_aniso_U_33
_atom_site_aniso_U_23
_atom_site_aniso_U_13
_atom_site_aniso_U_12
Re 0.02128(17) 0.02733(18) 0.02987(19) -0.01046(12) -0.00089(12) -0.00719(11)
C7X 0.029(4) 0.031(4) 0.047(5) -0.017(4) -0.008(4) -0.006(3)
O7X 0.038(4) 0.046(4) 0.111(6) -0.038(4) -0.033(4) 0.010(3)
C8X 0.038(4) 0.034(4) 0.041(5) -0.021(4) 0.000(4) -0.013(4)
O8X 0.057(4) 0.071(5) 0.043(4) -0.028(3) 0.025(3) -0.044(4)
C9X 0.023(4) 0.035(4) 0.025(4) -0.005(3) -0.002(3) -0.006(3)
O9X 0.032(3) 0.029(3) 0.045(3) -0.014(2) -0.001(3) -0.014(2)
N1 0.027 0.030 0.025 -0.008 -0.007 -0.008
C1 0.034(4) 0.029(4) 0.028(4) -0.011(3) 0.008(3) -0.013(3)
C2 0.021 0.034 0.026 -0.011 -0.008 0.002
O2 0.035(3) 0.039(3) 0.030(3) -0.016(2) -0.006(2) -0.005(2)
N3 0.024 0.028 0.032 -0.009 -0.006 -0.010
C3 0.037(4) 0.042(5) 0.043(5) -0.019(4) -0.007(4) -0.015(4)
C4 0.028(4) 0.033(4) 0.025(4) -0.005(3) -0.006(3) -0.007(3)
O4 0.032(3) 0.062(4) 0.039(3) -0.023(3) 0.004(3) -0.024(3)
C5 0.046(5) 0.036(4) 0.023(4) -0.017(3) -0.018(4) 0.015(4)
C6 0.031(4) 0.050 0.037(4) -0.004(3) -0.006 -0.027(3)
N6 0.046(4) 0.050(4) 0.037(4) -0.022(3) 0.008(3) -0.026(4)
C51 0.025(4) 0.028(4) 0.024(4) -0.002(3) -0.005(3) -0.008(3)
N51 0.026(3) 0.037(4) 0.025(3) -0.008(3) -0.001(3) -0.010(3)
N52 0.023(3) 0.028(3) 0.026(3) -0.010(2) -0.004(3) -0.004(2)
C52 0.028(4) 0.034(4) 0.026(4) -0.003(3) -0.002(3) -0.009(3)
N1F 0.022(3) 0.025(3) 0.023(3) -0.007(2) -0.002(2) -0.004(2)
C2F 0.028(4) 0.023(3) 0.026(4) -0.004(3) -0.004(3) -0.009(3)
C3F 0.033(4) 0.031(4) 0.030(4) -0.005(3) -0.001(3) -0.015(3)
C4F 0.031(4) 0.039(4) 0.038(4) -0.013(4) -0.008(4) -0.010(3)
C5F 0.032(4) 0.036(4) 0.028(4) -0.010(3) -0.006(3) -0.009(3)
C6F 0.025(4) 0.028(4) 0.032(4) -0.010(3) 0.000(3) -0.006(3)
N1P 0.026(3) 0.025(3) 0.021(3) -0.005(2) -0.002(2) -0.009(2)
C2P 0.029(4) 0.033(4) 0.026(4) -0.009(3) -0.008(3) -0.006(3)
C3P 0.029(4) 0.037(4) 0.041(5) -0.015(4) -0.009(4) -0.001(3)
C4P 0.028(4) 0.036(4) 0.043(5) -0.002(4) -0.013(4) -0.010(3)
C5P 0.038(5) 0.041(5) 0.037(5) 0.004(4) -0.017(4) -0.019(4)
C6P 0.031(4) 0.034(4) 0.026(4) -0.005(3) -0.002(3) -0.008(3)
P 0.0291(10) 0.0322(10) 0.0361(11) -0.0026(9) -0.0090(9) -0.0094(8)
F1 0.065(4) 0.043(3) 0.045(3) 0.006(2) -0.009(3) -0.024(3)
F2 0.077(4) 0.055(3) 0.062(4) 0.020(3) -0.027(3) -0.043(3)
F3 0.076(5) 0.074(5) 0.128(7) 0.001(5) 0.012(5) 0.024(4)
F4 0.155(8) 0.179(9) 0.057(4) -0.005(5) -0.013(5) -0.143(7)
F5 0.068(5) 0.120(7) 0.082(5) 0.033(5) 0.026(4) 0.048(5)
F6 0.172(8) 0.143(7) 0.043(4) 0.020(4) -0.040(5) -0.129(7)

loop_
_atom_type_symbol
_atom_type_description
_atom_type_scat_dispersion_real
_atom_type_scat_dispersion_imag
_atom_type_scat_source
C C 0.0033 0.0016 'International Tables Vol C Tables 4.2.6.8 and 6.1.1.4'
H H 0.0000 0.0000 'International Tables Vol C Tables 4.2.6.8 and 6.1.1.4'
N N 0.0061 0.0033 'International Tables Vol C Tables 4.2.6.8 and 6.1.1.4'
O O 0.0106 0.0060 'International Tables Vol C Tables 4.2.6.8 and 6.1.1.4'
F F 0.0171 0.0103 'International Tables Vol C Tables 4.2.6.8 and 6.1.1.4'
P P 0.1023 0.0942 'International Tables Vol C Tables 4.2.6.8 and 6.1.1.4'
Re Re -1.0185 7.2310 'International Tables Vol C Tables 4.2.6.8 and 6.1.1.4'

loop_
_geom_angle_atom_site_label_1
_geom_angle_atom_site_label_2
_geom_angle_atom_site_label_3
_geom_angle
_geom_angle_site_symmetry_1
_geom_angle_site_symmetry_3
C9X Re C8X 84.4(3) . .
C9X Re C7X 88.2(3) . .
C8X Re C7X 86.6(4) . .
C9X Re N1F 172.5(2) . .
C8X Re N1F 97.8(3) . .
C7X Re N1F 99.1(3) . .
C9X Re N1P 91.6(3) . .
C8X Re N1P 94.0(3) . .
C7X Re N1P 179.4(3) . .
N1F Re N1P 81.2(2) . .
C9X Re N52 102.6(3) . .
C8X Re N52 172.8(3) . .
C7X Re N52 95.1(3) . .
N1F Re N52 75.1(2) . .
N1P Re N52 84.3(2) . .
O7X C7X Re 173.4(8) . .
O8X C8X Re 177.0(8) . .
O9X C9X Re 175.8(7) . .
C2 N1 C1 116.4(6) . .
C2 N1 C6 122.1(6) . .
C1 N1 C6 121.4(6) . .
N1 C1 H1A 110.5 . .
N1 C1 H1B 110.4 . .
H1A C1 H1B 108.7 . .
N1 C1 H1C 109.8 . .
H1A C1 H1C 108.8 . .
H1B C1 H1C 108.6 . .
O2 C2 N3 121.6(7) . .
O2 C2 N1 122.4(7) . .
N3 C2 N1 116.0(6) . .
C2 N3 C4 124.7(6) . .
C2 N3 C3 115.9(6) . .
C4 N3 C3 119.3(6) . .
N3 C3 H3A 110.0 . .
N3 C3 H3B 109.7 . .
H3A C3 H3B 109.1 . .
N3 C3 H3C 109.6 . .
H3A C3 H3C 109.2 . .
H3B C3 H3C 109.1 . .
O4 C4 N3 119.3(7) . .
O4 C4 C5 124.9(7) . .
N3 C4 C5 115.8(7) . .
C6 C5 C51 124.8(8) . .
C6 C5 C4 119.8(7) . .
C51 C5 C4 115.3(8) . .
C5 C6 N6 123.3(8) . .
C5 C6 N1 121.5(7) . .
N6 C6 N1 115.3(7) . .
C6 N6 H61 119.9 . .
C6 N6 H62 120.1 . .
H61 N6 H62 120.0 . .
N51 C51 C5 122.7(7) . .
N51 C51 H51 118.2 . .
C5 C51 H51 119.1 . .
C51 N51 N52 116.8(6) . .
C52 N52 N51 112.6(6) . .
C52 N52 Re 113.9(5) . .
N51 N52 Re 133.4(5) . .
N52 C52 C2F 120.0(7) . .
N52 C52 H52 119.9 . .
C2F C52 H52 120.0 . .
C6F N1F C2F 116.9(6) . .
C6F N1F Re 127.3(5) . .
C2F N1F Re 115.2(5) . .
N1F C2F C3F 122.3(7) . .
N1F C2F C52 115.1(6) . .
C3F C2F C52 122.6(7) . .
C4F C3F C2F 119.1(7) . .
C4F C3F H3F 120.5 . .
C2F C3F H3F 120.5 . .
C5F C4F C3F 119.2(7) . .
C5F C4F H4F 120.3 . .
C3F C4F H4F 120.5 . .
C4F C5F C6F 118.8(7) . .
C4F C5F H5F 120.8 . .
C6F C5F H5F 120.5 . .
N1F C6F C5F 123.7(7) . .
N1F C6F H6F 118.1 . .
C5F C6F H6F 118.3 . .
C2P N1P C6P 116.8(6) . .
C2P N1P Re 121.4(5) . .
C6P N1P Re 121.6(5) . .
N1P C2P C3P 122.5(7) . .
N1P C2P H2P 118.6 . .
C3P C2P H2P 118.9 . .
C4P C3P C2P 120.0(8) . .
C4P C3P H3P 120.0 . .
C2P C3P H3P 120.0 . .
C3P C4P C5P 119.0(7) . .
C3P C4P H4P 120.6 . .
C5P C4P H4P 120.4 . .
C6P C5P C4P 117.4(8) . .
C6P C5P H5P 121.3 . .
C4P C5P H5P 121.3 . .
N1P C6P C5P 124.2(8) . .
N1P C6P H6P 117.9 . .
C5P C6P H6P 117.9 . .
F5 P F6 94.9(6) . .
F5 P F3 178.0(6) . .
F6 P F3 87.1(6) . .
F5 P F4 88.7(6) . .
F6 P F4 176.4(6) . .
F3 P F4 89.3(6) . .
F5 P F1 91.7(4) . .
F6 P F1 91.5(3) . .
F3 P F1 88.5(4) . .
F4 P F1 88.3(4) . .
F5 P F2 87.7(4) . .
F6 P F2 88.2(3) . .
F3 P F2 92.2(4) . .
F4 P F2 92.0(4) . .
F1 P F2 179.3(4) . .
C1M O1M H1M 101.6 . .
O1M C1M H11M 109.4 . .
O1M C1M H12M 110.2 . .
H11M C1M H12M 109.5 . .
O1M C1M H13M 108.8 . .
H11M C1M H13M 109.5 . .
H12M C1M H13M 109.5 . .
C2M O2M H2M 118.9 . .
O2M C2M H21M 108.2 . .
O2M C2M H22M 109.9 . .
H21M C2M H22M 109.5 . .
O2M C2M H23M 110.3 . .
H21M C2M H23M 109.5 . .
H22M C2M H23M 109.5 . .
C3M O3M C3M 101(3) . 2_765
C3M O3M H3M 107.6 . .
C3M O3M H3M 98.1 2_765 .
O3M C3M O3M 79(3) . 2_765
O3M C3M H31M 109.5 . .
O3M C3M H31M 96.7 2_765 .
O3M C3M H32M 109.0 . .
O3M C3M H32M 147.1 2_765 .
H31M C3M H32M 109.5 . .
O3M C3M H33M 110.0 . .
O3M C3M H33M 40.7 2_765 .
H31M C3M H33M 109.5 . .
H32M C3M H33M 109.5 . .

loop_
_geom_bond_atom_site_label_1
_geom_bond_atom_site_label_2
_geom_bond_distance
_geom_bond_site_symmetry_2
Re C9X 1.922(8) .
Re C8X 1.932(9) .
Re C7X 1.941(8) .
Re N1F 2.177(6) .
Re N1P 2.204(6) .
Re N52 2.214(6) .
C7X O7X 1.141(10) .
C8X O8X 1.126(10) .
C9X O9X 1.156(9) .
N1 C2 1.390(9) .
N1 C1 1.462(9) .
N1 C6 1.387(10) .
C1 H1A 0.9677 .
C1 H1B 0.9676 .
C1 H1C 0.9673 .
C2 O2 1.217(9) .
C2 N3 1.376(10) .
N3 C4 1.398(10) .
N3 C3 1.465(9) .
C3 H3A 0.9632 .
C3 H3B 0.9632 .
C3 H3C 0.9631 .
C4 O4 1.238(9) .
C4 C5 1.457(11) .
C5 C6 1.334(12) .
C5 C51 1.413(10) .
C6 N6 1.339(10) .
N6 H61 0.8600 .
N6 H62 0.8600 .
C51 N51 1.297(9) .
C51 H51 0.9300 .
N51 N52 1.387(9) .
N52 C52 1.305(9) .
C52 C2F 1.439(10) .
C52 H52 0.9300 .
N1F C6F 1.325(9) .
N1F C2F 1.370(9) .
C2F C3F 1.387(10) .
C3F C4F 1.379(11) .
C3F H3F 0.9300 .
C4F C5F 1.365(11) .
C4F H4F 0.9300 .
C5F C6F 1.397(10) .
C5F H5F 0.9300 .
C6F H6F 0.9300 .
N1P C2P 1.348(9) .
N1P C6P 1.361(10) .
C2P C3P 1.375(10) .
C2P H2P 0.9300 .
C3P C4P 1.367(12) .
C3P H3P 0.9300 .
C4P C5P 1.410(12) .
C4P H4P 0.9300 .
C5P C6P 1.368(11) .
C5P H5P 0.9300 .
C6P H6P 0.9300 .
P F5 1.548(7) .
P F6 1.565(6) .
P F3 1.571(7) .
P F4 1.572(7) .
P F1 1.579(5) .
P F2 1.592(5) .
O1M C1M 1.449(10) .
O1M H1M 0.8400 .
C1M H11M 0.9600 .
C1M H12M 0.9600 .
C1M H13M 0.9600 .
O2M C2M 1.439(10) .
O2M H2M 0.8401 .
C2M H21M 0.9600 .
C2M H22M 0.9600 .
C2M H23M 0.9600 .
O3M C3M 1.431(10) .
O3M C3M 1.52(5) 2_765
O3M H3M 0.8400 .
C3M O3M 1.52(5) 2_765
C3M H31M 0.9600 .
C3M H32M 0.9600 .
C3M H33M 0.9600 .
